data_4501069
loop_
_publ_author_name
'Stilinovi\'c, Vladimir'
'Kaitner, Branko'

_publ_section_title
;
 Hydrogen Bonding in Pyridinium Picrates: From Discrete Ion Pairs to 3D
 Networks
;
_journal_issue 9
_journal_name_full 'Crystal Growth &amp; Design'
_journal_page_first 4110
_journal_paper_doi 10.1021/cg200684x
_journal_volume 11
_journal_year 2011
_chemical_formula_moiety 'C6 H2 N3 O7, C6 H6 N O2, H2 O'
_chemical_formula_sum 'C12 H10 N4 O10'
_chemical_formula_weight 370.24
_chemical_name_systematic
;
2-carboxylpyridinium picrate monohydrate
;
_space_group_IT_number 14
_symmetry_cell_setting monoclinic
_symmetry_space_group_name_Hall '-P 2yn'
_symmetry_space_group_name_H-M 'P 1 21/n 1'
_atom_sites_solution_hydrogens geom
_atom_sites_solution_primary direct
_atom_sites_solution_secondary difmap
_audit_creation_date 2010-10-13T12:23:43-00:00
_audit_creation_method 'WinGX routine CIF_UPDATE'
_cell_angle_alpha 90
_cell_angle_beta 90.684(15)
_cell_angle_gamma 90
_cell_formula_units_Z 4
_cell_length_a 5.4207(7)
_cell_length_b 9.9640(15)
_cell_length_c 27.530(4)
_cell_measurement_reflns_used 1047
_cell_measurement_temperature 295(2)
_cell_measurement_theta_max 32.0
_cell_measurement_theta_min 4.6
_cell_volume 1486.8(4)
_computing_cell_refinement
;
CrysAlis RED 170 (Oxford Diffraction Poland Sp., 2003)
;
_computing_data_collection
;
CrysAlis CCD 170 (Oxford Diffraction Poland Sp., 2003)
;
_computing_data_reduction
;
CrysAlis RED 170 (Oxford Diffraction Poland Sp., 2003)
;
_computing_molecular_graphics 'ORTEP-3 (Farrugia, 1997)'
_computing_publication_material
;
WinGX (Farrugia, 1999) 
;
_computing_structure_refinement 'SHELXL-97 (Sheldrick, 2008)'
_computing_structure_solution 'SHELXS-97 (Sheldrick, 2008)'
_diffrn_ambient_temperature 295(2)
_diffrn_measured_fraction_theta_full 0.993
_diffrn_measured_fraction_theta_max 0.993
_diffrn_measurement_device_type
;
Oxford Diffraction Xcalibur CCD
diffractometer
;
_diffrn_measurement_method 'omega scan'
_diffrn_radiation_monochromator graphite
_diffrn_radiation_source 'fine-focus sealed tube'
_diffrn_radiation_type MoK\a
_diffrn_radiation_wavelength 0.71073
_diffrn_reflns_av_R_equivalents 0.0235
_diffrn_reflns_av_unetI/netI 0.0344
_diffrn_reflns_limit_h_max 6
_diffrn_reflns_limit_h_min -6
_diffrn_reflns_limit_k_max 12
_diffrn_reflns_limit_k_min -11
_diffrn_reflns_limit_l_max 27
_diffrn_reflns_limit_l_min -35
_diffrn_reflns_number 6401
_diffrn_reflns_theta_full 27
_diffrn_reflns_theta_max 27
_diffrn_reflns_theta_min 4.09
_exptl_absorpt_coefficient_mu 0.147
_exptl_absorpt_correction_type none
_exptl_crystal_colour yellow
_exptl_crystal_density_diffrn 1.654
_exptl_crystal_density_method 'not measured'
_exptl_crystal_description block
_exptl_crystal_F_000 760
_exptl_crystal_size_max 0.491
_exptl_crystal_size_mid 0.347
_exptl_crystal_size_min 0.268
_refine_diff_density_max 0.174
_refine_diff_density_min -0.265
_refine_diff_density_rms 0.055
_refine_ls_extinction_method none
_refine_ls_goodness_of_fit_ref 1.037
_refine_ls_hydrogen_treatment mixed
_refine_ls_matrix_type full
_refine_ls_number_parameters 251
_refine_ls_number_reflns 3214
_refine_ls_number_restraints 1
_refine_ls_restrained_S_all 1.038
_refine_ls_R_factor_all 0.0684
_refine_ls_R_factor_gt 0.0484
_refine_ls_shift/su_max 0
_refine_ls_shift/su_mean 0
_refine_ls_structure_factor_coef Fsqd
_refine_ls_weighting_details 'calc w=1/[\s^2^(Fo^2^)+(0.0692P)^2^+0.1877P] where P=(Fo^2^+2Fc^2^)/3'
_refine_ls_weighting_scheme calc
_refine_ls_wR_factor_gt 0.121
_refine_ls_wR_factor_ref 0.1265
_reflns_number_gt 2313
_reflns_number_total 3214
_reflns_threshold_expression >2sigma(I)
_cod_data_source_file cg200684x_si_002.cif
_cod_data_source_block 2-carbpy
_cod_original_sg_symbol_H-M 'P 21/n'
_cod_database_code 4501069

loop_
_symmetry_equiv_pos_as_xyz
'x, y, z'
'-x+1/2, y+1/2, -z+1/2'
'-x, -y, -z'
'x-1/2, -y-1/2, z-1/2'

loop_
_atom_site_label
_atom_site_type_symbol
_atom_site_fract_x
_atom_site_fract_y
_atom_site_fract_z
_atom_site_U_iso_or_equiv
_atom_site_adp_type
_atom_site_occupancy
_atom_site_symmetry_multiplicity
_atom_site_calc_flag
_atom_site_refinement_flags
H2 H 0.935(4) 0.918(2) -0.0503(8) 0.049(6) Uiso 1 1 d .
H10A H 0.380(6) 0.921(3) 0.0548(11) 0.080(9) Uiso 1 1 d .
H1 H 0.665(5) 0.691(3) 0.0745(10) 0.076(9) Uiso 1 1 d .
H10B H 0.231(6) 0.908(3) 0.0903(12) 0.084(12) Uiso 1 1 d .
O9 O 0.6929(2) 0.88024(14) 0.01992(5) 0.0422(4) Uani 1 1 d .
N4 N 1.0492(3) 0.84857(16) -0.04872(5) 0.0321(4) Uani 1 1 d .
C7 C 1.0250(3) 0.75662(18) -0.01323(6) 0.0298(4) Uani 1 1 d .
O8 O 0.7925(3) 0.68091(15) 0.05238(5) 0.0466(4) Uani 1 1 d .
C3 C 0.1644(3) 0.57365(19) 0.22294(7) 0.0344(4) Uani 1 1 d .
H3 H 0.0335 0.5198 0.2325 0.041 Uiso 1 1 calc R
C4 C 0.3054(4) 0.6411(2) 0.25656(7) 0.0366(4) Uani 1 1 d .
O1 O 0.4363(3) 0.69428(18) 0.11106(5) 0.0525(4) Uani 1 1 d .
C10 C 1.3927(3) 0.7381(2) -0.08136(7) 0.0399(5) Uani 1 1 d .
H10 H 1.5168 0.733 -0.1043 0.048 Uiso 1 1 calc R
C1 C 0.4114(3) 0.6742(2) 0.15595(7) 0.0359(4) Uani 1 1 d .
N3 N 0.0700(3) 0.50954(17) 0.14094(6) 0.0402(4) Uani 1 1 d U
C8 C 1.1862(3) 0.65184(19) -0.01111(7) 0.0357(4) Uani 1 1 d .
H8 H 1.1739 0.5879 0.0133 0.043 Uiso 1 1 calc R
C2 C 0.2208(3) 0.58744(19) 0.17479(7) 0.0336(4) Uani 1 1 d U
C11 C 1.2280(3) 0.8424(2) -0.08196(7) 0.0377(5) Uani 1 1 d .
H11 H 1.24 0.909 -0.1055 0.045 Uiso 1 1 calc R
C6 C 0.5525(3) 0.73697(19) 0.19384(7) 0.0363(4) Uani 1 1 d .
C5 C 0.5005(4) 0.7205(2) 0.24245(7) 0.0377(4) Uani 1 1 d .
H5 H 0.5977 0.7632 0.2658 0.045 Uiso 1 1 calc R
C12 C 0.8178(3) 0.77989(19) 0.02192(6) 0.0321(4) Uani 1 1 d .
C9 C 1.3709(4) 0.6413(2) -0.04614(7) 0.0403(5) Uani 1 1 d .
H9 H 1.4787 0.5687 -0.0455 0.048 Uiso 1 1 calc R
N1 N 0.7612(3) 0.82372(18) 0.18237(7) 0.0465(4) Uani 1 1 d .
N2 N 0.2455(4) 0.6287(2) 0.30755(6) 0.0525(5) Uani 1 1 d .
O7 O 0.1653(3) 0.46527(18) 0.10400(5) 0.0569(4) Uani 1 1 d .
O6 O -0.1451(3) 0.48940(19) 0.15222(6) 0.0598(5) Uani 1 1 d .
O4 O 0.3676(3) 0.6919(2) 0.33694(6) 0.0749(6) Uani 1 1 d .
O5 O 0.0719(4) 0.5576(2) 0.31957(6) 0.0836(7) Uani 1 1 d .
O2 O 0.8268(4) 0.83761(19) 0.14036(7) 0.0742(6) Uani 1 1 d .
O3 O 0.8673(3) 0.8796(2) 0.21549(8) 0.0744(6) Uani 1 1 d .
O10 O 0.2411(3) 0.94122(17) 0.06729(7) 0.0521(4) Uani 1 1 d .

loop_
_atom_site_aniso_label
_atom_site_aniso_U_11
_atom_site_aniso_U_22
_atom_site_aniso_U_33
_atom_site_aniso_U_23
_atom_site_aniso_U_13
_atom_site_aniso_U_12
O9 0.0422(7) 0.0427(8) 0.0421(8) 0.0063(6) 0.0117(6) 0.0146(7)
N4 0.0350(8) 0.0324(8) 0.0290(8) 0.0018(6) 0.0048(6) 0.0041(7)
C7 0.0319(9) 0.0311(9) 0.0264(9) -0.0025(7) 0.0026(7) -0.0007(8)
O8 0.0525(9) 0.0445(8) 0.0432(8) 0.0136(7) 0.0206(7) 0.0100(7)
C3 0.0396(10) 0.0343(10) 0.0297(9) 0.0018(8) 0.0088(8) 0.0002(8)
C4 0.0469(11) 0.0391(11) 0.0240(9) 0.0013(8) 0.0088(8) 0.0006(9)
O1 0.0436(8) 0.0829(12) 0.0313(7) 0.0197(7) 0.0095(6) 0.0077(8)
C10 0.0366(10) 0.0504(12) 0.0330(10) -0.0063(9) 0.0117(8) 0.0017(9)
C1 0.0338(9) 0.0432(11) 0.0310(9) 0.0103(8) 0.0095(8) 0.0134(9)
N3 0.0425(9) 0.0463(10) 0.0316(8) -0.0028(7) 0.0003(7) 0.0134(8)
C8 0.0379(10) 0.0336(10) 0.0356(10) 0.0037(8) 0.0039(8) 0.0046(8)
C2 0.0363(9) 0.0364(10) 0.0281(9) 0.0013(7) 0.0053(7) 0.0092(8)
C11 0.0424(10) 0.0416(11) 0.0292(10) 0.0030(8) 0.0070(8) -0.0021(9)
C6 0.0353(9) 0.0330(10) 0.0409(11) 0.0074(8) 0.0114(8) 0.0047(8)
C5 0.0420(10) 0.0345(10) 0.0367(10) -0.0010(8) 0.0040(8) 0.0008(9)
C12 0.0329(9) 0.0359(10) 0.0276(9) -0.0005(8) 0.0039(7) 0.0012(8)
C9 0.0375(10) 0.0400(11) 0.0436(12) -0.0025(9) 0.0058(8) 0.0094(9)
N1 0.0439(9) 0.0403(10) 0.0556(12) 0.0097(9) 0.0130(9) 0.0011(8)
N2 0.0662(12) 0.0628(13) 0.0286(9) -0.0036(8) 0.0092(9) -0.0152(10)
O7 0.0615(9) 0.0734(11) 0.0358(8) -0.0143(8) 0.0047(7) 0.0151(9)
O6 0.0399(8) 0.0785(12) 0.0610(10) -0.0222(9) 0.0030(7) 0.0008(8)
O4 0.0874(13) 0.1040(15) 0.0336(9) -0.0162(9) 0.0037(8) -0.0329(12)
O5 0.1030(14) 0.1114(16) 0.0370(9) -0.0056(10) 0.0252(9) -0.0568(13)
O2 0.0862(12) 0.0749(13) 0.0622(12) 0.0060(9) 0.0349(10) -0.0274(10)
O3 0.0619(10) 0.0846(14) 0.0768(13) 0.0073(11) -0.0014(10) -0.0305(10)
O10 0.0528(10) 0.0548(10) 0.0492(10) 0.0192(8) 0.0130(8) 0.0203(8)

loop_
_atom_type_symbol
_atom_type_description
_atom_type_scat_dispersion_real
_atom_type_scat_dispersion_imag
_atom_type_scat_source
C C 0.0033 0.0016 'International Tables Vol C Tables 4.2.6.8 and 6.1.1.4'
H H 0 0 'International Tables Vol C Tables 4.2.6.8 and 6.1.1.4'
N N 0.0061 0.0033 'International Tables Vol C Tables 4.2.6.8 and 6.1.1.4'
O O 0.0106 0.006 'International Tables Vol C Tables 4.2.6.8 and 6.1.1.4'

loop_
_geom_angle_atom_site_label_1
_geom_angle_atom_site_label_2
_geom_angle_atom_site_label_3
_geom_angle
C11 N4 C7 122.70(17)
C11 N4 H2 119.2(14)
C7 N4 H2 118.1(14)
N4 C7 C8 118.99(16)
N4 C7 C12 116.11(16)
C8 C7 C12 124.90(16)
C12 O8 H1 115.0(17)
C4 C3 C2 118.36(18)
C4 C3 H3 120.8
C2 C3 H3 120.8
C3 C4 C5 120.97(18)
C3 C4 N2 118.89(18)
C5 C4 N2 120.14(18)
C11 C10 C9 118.65(17)
C11 C10 H10 120.7
C9 C10 H10 120.7
O1 C1 C6 125.69(19)
O1 C1 C2 122.06(18)
C6 C1 C2 112.17(16)
O6 N3 O7 124.14(18)
O6 N3 C2 116.94(16)
O7 N3 C2 118.88(17)
C7 C8 C9 119.39(17)
C7 C8 H8 120.3
C9 C8 H8 120.3
C3 C2 C1 125.07(18)
C3 C2 N3 115.81(17)
C1 C2 N3 119.10(16)
N4 C11 C10 120.18(18)
N4 C11 H11 119.9
C10 C11 H11 119.9
C5 C6 C1 122.80(18)
C5 C6 N1 116.57(18)
C1 C6 N1 120.63(17)
C4 C5 C6 120.45(18)
C4 C5 H5 119.8
C6 C5 H5 119.8
O9 C12 O8 126.33(17)
O9 C12 C7 121.24(16)
O8 C12 C7 112.42(16)
C10 C9 C8 120.06(18)
C10 C9 H9 120
C8 C9 H9 120
O3 N1 O2 121.4(2)
O3 N1 C6 118.17(18)
O2 N1 C6 120.43(19)
O4 N2 O5 122.22(18)
O4 N2 C4 118.32(19)
O5 N2 C4 119.44(18)
H10A O10 H10B 109(3)

loop_
_geom_bond_atom_site_label_1
_geom_bond_atom_site_label_2
_geom_bond_distance
O9 C12 1.208(2)
N4 C11 1.342(2)
N4 C7 1.347(2)
N4 H2 0.93(2)
C7 C8 1.362(3)
C7 C12 1.509(2)
O8 C12 1.303(2)
O8 H1 0.93(3)
C3 C4 1.369(3)
C3 C2 1.371(2)
C3 H3 0.93
C4 C5 1.381(3)
C4 N2 1.450(2)
O1 C1 1.261(2)
C10 C11 1.370(3)
C10 C9 1.374(3)
C10 H10 0.93
C1 C6 1.430(3)
C1 C2 1.448(3)
N3 O6 1.227(2)
N3 O7 1.228(2)
N3 C2 1.456(3)
C8 C9 1.402(3)
C8 H8 0.93
C11 H11 0.93
C6 C5 1.380(3)
C6 N1 1.461(3)
C5 H5 0.93
C9 H9 0.93
N1 O3 1.208(3)
N1 O2 1.222(2)
N2 O4 1.215(2)
N2 O5 1.227(2)
O10 H10A 0.86(3)
O10 H10B 0.72(3)
